data_4000755
loop_
_publ_author_name
'Tsaroucha, Marianna'
'Aksu, Yilmaz'
'Irran, Elisabeth'
'Driess, Matthias'

_publ_section_title
;
 Synthesis of Stannyl-Substituted Zn4O4Cubanes as Single-Source Precursors
 for Amorphous Tin-Doped ZnO and Zn2SnO4Nanocrystals and Their Potential
 for Thin Film Field Effect Transistor Applications
;
_journal_issue 9
_journal_name_full 'Chemistry of Materials'
_journal_page_first 2428
_journal_paper_doi 10.1021/cm200282w
_journal_volume 23
_journal_year 2011
_chemical_formula_sum 'C23 H56 O4 Sn4 Zn4'
_chemical_formula_weight 1132.92
_chemical_name_systematic
; 
 ? 
;
_space_group_IT_number 4
_symmetry_cell_setting monoclinic
_symmetry_space_group_name_Hall 'P 2yb'
_symmetry_space_group_name_H-M 'P 1 21 1'
_atom_sites_solution_hydrogens geom
_atom_sites_solution_primary direct
_atom_sites_solution_secondary difmap
_audit_creation_method
;
CrysAlis RED, Oxford Diffraction Ltd.,
Version 1.171.32.5 (release 08-05-2007 CrysAlis171 .NET)
(compiled May  8 2007,13:10:02)
;
_cell_angle_alpha 90.00
_cell_angle_beta 98.927(2)
_cell_angle_gamma 90.00
_cell_formula_units_Z 2
_cell_length_a 11.2398(2)
_cell_length_b 11.0673(2)
_cell_length_c 16.6253(4)
_cell_measurement_reflns_used 7873
_cell_measurement_temperature 150(2)
_cell_measurement_theta_max 28.7641
_cell_measurement_theta_min 3.0796
_cell_volume 2043.04(7)
_computing_cell_refinement
;
CrysAlis RED, Oxford Diffraction Ltd.,
Version 1.171.32.5 (release 08-05-2007 CrysAlis171 .NET)
(compiled May  8 2007,13:10:02)
;
_computing_data_collection
;
CrysAlis CCD, Oxford Diffraction Ltd.,
Version 1.171.32.5 (release 08-05-2007 CrysAlis171 .NET)
(compiled May  8 2007,13:10:02)
;
_computing_data_reduction
;
CrysAlis RED, Oxford Diffraction Ltd.,
Version 1.171.32.5 (release 08-05-2007 CrysAlis171 .NET)
(compiled May  8 2007,13:10:02)
;
_computing_publication_material 'SHELXL-97 (Sheldrick, 1997)'
_computing_structure_refinement 'SHELXL-97 (Sheldrick, 1997)'
_computing_structure_solution 'SHELXS-97 (Sheldrick, 1990)'
_diffrn_ambient_temperature 150(2)
_diffrn_measured_fraction_theta_full 0.997
_diffrn_measured_fraction_theta_max 0.997
_diffrn_measurement_device_type 'Oxford Diffraction Xcalibur S Sapphire'
_diffrn_measurement_method \w
_diffrn_radiation_monochromator graphite
_diffrn_radiation_source 'Enhance (Mo) X-ray Source'
_diffrn_radiation_type MoK\a
_diffrn_radiation_wavelength 0.71073
_diffrn_reflns_av_R_equivalents 0.0169
_diffrn_reflns_av_sigmaI/netI 0.0270
_diffrn_reflns_limit_h_max 13
_diffrn_reflns_limit_h_min -13
_diffrn_reflns_limit_k_max 13
_diffrn_reflns_limit_k_min -9
_diffrn_reflns_limit_l_max 10
_diffrn_reflns_limit_l_min -19
_diffrn_reflns_number 9053
_diffrn_reflns_theta_full 25.02
_diffrn_reflns_theta_max 25.02
_diffrn_reflns_theta_min 3.09
_exptl_absorpt_coefficient_mu 4.729
_exptl_absorpt_correction_T_max 0.6007
_exptl_absorpt_correction_T_min 0.3844
_exptl_absorpt_correction_type multi-scan
_exptl_absorpt_process_details
;
CrysAlis RED, Oxford Diffraction Ltd.,
Version 1.171.32.5 (release 08-05-2007 CrysAlis171 .NET)
(compiled May  8 2007,13:10:02)
Empirical absorption correction using spherical harmonics,
 implemented in SCALE3 ABSPACK scaling algorithm.
;
_exptl_crystal_colour colourless
_exptl_crystal_density_diffrn 1.842
_exptl_crystal_density_method 'not measured'
_exptl_crystal_description rod
_exptl_crystal_F_000 1092
_exptl_crystal_size_max 0.25
_exptl_crystal_size_mid 0.13
_exptl_crystal_size_min 0.12
_refine_diff_density_max 0.469
_refine_diff_density_min -0.380
_refine_diff_density_rms 0.075
_refine_ls_abs_structure_details 'Flack H D (1983), Acta Cryst. A39, 876-881'
_refine_ls_abs_structure_Flack 0.060(12)
_refine_ls_extinction_method none
_refine_ls_goodness_of_fit_ref 1.010
_refine_ls_hydrogen_treatment constr
_refine_ls_matrix_type full
_refine_ls_number_parameters 333
_refine_ls_number_reflns 5139
_refine_ls_number_restraints 1
_refine_ls_restrained_S_all 1.010
_refine_ls_R_factor_all 0.0231
_refine_ls_R_factor_gt 0.0205
_refine_ls_shift/su_max 0.002
_refine_ls_shift/su_mean 0.000
_refine_ls_structure_factor_coef Fsqd
_refine_ls_weighting_details 'calc w=1/[\s^2^(Fo^2^)+(0.0221P)^2^+0.0000P] where P=(Fo^2^+2Fc^2^)/3'
_refine_ls_weighting_scheme calc
_refine_ls_wR_factor_gt 0.0401
_refine_ls_wR_factor_ref 0.0405
_reflns_number_gt 4862
_reflns_number_total 5139
_reflns_threshold_expression >2sigma(I)
_cod_data_source_file cm200282w_si_002.cif
_cod_data_source_block tsar2
_cod_original_sg_symbol_H-M P21
_cod_database_code 4000755

loop_
_symmetry_equiv_pos_as_xyz
'x, y, z'
'-x, y+1/2, -z'

loop_
_atom_site_label
_atom_site_type_symbol
_atom_site_fract_x
_atom_site_fract_y
_atom_site_fract_z
_atom_site_U_iso_or_equiv
_atom_site_adp_type
_atom_site_occupancy
_atom_site_symmetry_multiplicity
_atom_site_calc_flag
_atom_site_refinement_flags
Sn1 Sn 0.54259(3) 0.32138(3) 0.07791(2) 0.02607(8) Uani 1 1 d .
Sn2 Sn 0.76380(3) 0.74234(3) 0.30250(2) 0.02936(9) Uani 1 1 d .
Sn3 Sn 0.86739(3) 0.21999(3) 0.39833(2) 0.03013(9) Uani 1 1 d .
Sn4 Sn 1.06776(3) 0.43454(3) 0.11765(2) 0.03278(9) Uani 1 1 d .
Zn1 Zn 0.93418(5) 0.47817(5) 0.29660(3) 0.02603(14) Uani 1 1 d .
Zn2 Zn 0.82678(5) 0.28094(5) 0.18617(3) 0.02573(14) Uani 1 1 d .
Zn3 Zn 0.77637(5) 0.54006(5) 0.13999(3) 0.02532(13) Uani 1 1 d .
Zn4 Zn 0.66775(5) 0.43070(5) 0.27601(3) 0.02652(13) Uani 1 1 d .
O1 O 0.6779(3) 0.3897(3) 0.15682(18) 0.0242(8) Uani 1 1 d .
O2 O 0.7789(3) 0.5737(3) 0.26201(19) 0.0260(8) Uani 1 1 d .
O3 O 0.8226(3) 0.3319(3) 0.30359(17) 0.0263(8) Uani 1 1 d .
O4 O 0.9252(3) 0.4353(3) 0.17634(18) 0.0254(7) Uani 1 1 d .
C1 C 1.0768(6) 0.5204(5) 0.3751(4) 0.0492(17) Uani 1 1 d .
H1A H 1.1264 0.5779 0.3501 0.074 Uiso 1 1 calc R
H1B H 1.1237 0.4472 0.3910 0.074 Uiso 1 1 calc R
H1C H 1.0515 0.5571 0.4234 0.074 Uiso 1 1 calc R
C2 C 0.8506(6) 0.1215(5) 0.1392(4) 0.0480(17) Uani 1 1 d .
H2A H 0.9363 0.1005 0.1496 0.072 Uiso 1 1 calc R
H2B H 0.8229 0.1237 0.0803 0.072 Uiso 1 1 calc R
H2C H 0.8044 0.0608 0.1641 0.072 Uiso 1 1 calc R
C3 C 0.7475(6) 0.6611(6) 0.0524(3) 0.0508(17) Uani 1 1 d .
H3A H 0.7835 0.6334 0.0057 0.076 Uiso 1 1 calc R
H3B H 0.7840 0.7381 0.0721 0.076 Uiso 1 1 calc R
H3C H 0.6606 0.6720 0.0360 0.076 Uiso 1 1 calc R
C4 C 0.5170(5) 0.4313(7) 0.3212(4) 0.0547(17) Uani 1 1 d .
H4A H 0.5303 0.4694 0.3750 0.082 Uiso 1 1 calc R
H4B H 0.4894 0.3480 0.3262 0.082 Uiso 1 1 calc R
H4C H 0.4557 0.4767 0.2850 0.082 Uiso 1 1 calc R
C5 C 0.5021(5) 0.1587(5) 0.1351(4) 0.0451(15) Uani 1 1 d .
H5A H 0.5739 0.1073 0.1441 0.068 Uiso 1 1 calc R
H5B H 0.4371 0.1163 0.1001 0.068 Uiso 1 1 calc R
H5C H 0.4766 0.1773 0.1875 0.068 Uiso 1 1 calc R
C6 C 0.4059(5) 0.4540(5) 0.0677(4) 0.0464(15) Uani 1 1 d .
H6A H 0.3887 0.4747 0.1220 0.070 Uiso 1 1 calc R
H6B H 0.3328 0.4224 0.0346 0.070 Uiso 1 1 calc R
H6C H 0.4328 0.5264 0.0417 0.070 Uiso 1 1 calc R
C7 C 0.6218(5) 0.3058(6) -0.0304(3) 0.0402(14) Uani 1 1 d .
H7A H 0.6521 0.3849 -0.0444 0.060 Uiso 1 1 calc R
H7B H 0.5611 0.2774 -0.0751 0.060 Uiso 1 1 calc R
H7C H 0.6886 0.2481 -0.0214 0.060 Uiso 1 1 calc R
C8 C 0.6028(5) 0.8125(6) 0.2353(3) 0.0460(15) Uani 1 1 d .
H8A H 0.6212 0.8531 0.1863 0.069 Uiso 1 1 calc R
H8B H 0.5668 0.8705 0.2690 0.069 Uiso 1 1 calc R
H8C H 0.5461 0.7462 0.2196 0.069 Uiso 1 1 calc R
C9 C 0.9224(6) 0.8282(6) 0.2747(4) 0.0498(16) Uani 1 1 d .
H9A H 0.9936 0.7849 0.3016 0.075 Uiso 1 1 calc R
H9B H 0.9249 0.9120 0.2940 0.075 Uiso 1 1 calc R
H9C H 0.9214 0.8273 0.2156 0.075 Uiso 1 1 calc R
C10 C 0.7598(6) 0.7183(6) 0.4286(3) 0.0554(18) Uani 1 1 d .
H10A H 0.7017 0.6549 0.4361 0.083 Uiso 1 1 calc R
H10B H 0.7358 0.7941 0.4519 0.083 Uiso 1 1 calc R
H10C H 0.8400 0.6948 0.4560 0.083 Uiso 1 1 calc R
C11 C 0.7267(6) 0.0920(6) 0.3884(4) 0.062(2) Uani 1 1 d .
H11A H 0.6511 0.1328 0.3940 0.092 Uiso 1 1 calc R
H11B H 0.7450 0.0313 0.4314 0.092 Uiso 1 1 calc R
H11C H 0.7187 0.0524 0.3351 0.092 Uiso 1 1 calc R
C12 C 0.8808(6) 0.3352(5) 0.5019(3) 0.0433(15) Uani 1 1 d .
H12A H 0.9636 0.3648 0.5156 0.065 Uiso 1 1 calc R
H12B H 0.8589 0.2899 0.5482 0.065 Uiso 1 1 calc R
H12C H 0.8260 0.4039 0.4897 0.065 Uiso 1 1 calc R
C13 C 1.0341(6) 0.1471(5) 0.3747(3) 0.0443(16) Uani 1 1 d .
H13A H 1.0248 0.1182 0.3183 0.066 Uiso 1 1 calc R
H13B H 1.0579 0.0797 0.4119 0.066 Uiso 1 1 calc R
H13C H 1.0962 0.2100 0.3829 0.066 Uiso 1 1 calc R
C14 C 0.9936(7) 0.3973(7) -0.0059(4) 0.066(2) Uani 1 1 d .
H14A H 0.9554 0.3175 -0.0094 0.100 Uiso 1 1 calc R
H14B H 1.0580 0.3984 -0.0395 0.100 Uiso 1 1 calc R
H14C H 0.9334 0.4588 -0.0256 0.100 Uiso 1 1 calc R
C15 C 1.1383(6) 0.6134(6) 0.1365(4) 0.0550(17) Uani 1 1 d .
H15A H 1.0820 0.6711 0.1064 0.083 Uiso 1 1 calc R
H15B H 1.2161 0.6183 0.1171 0.083 Uiso 1 1 calc R
H15C H 1.1491 0.6327 0.1947 0.083 Uiso 1 1 calc R
C16 C 1.1793(6) 0.2952(6) 0.1758(5) 0.0631(19) Uani 1 1 d .
H16A H 1.2222 0.3249 0.2279 0.095 Uiso 1 1 calc R
H16B H 1.2377 0.2707 0.1408 0.095 Uiso 1 1 calc R
H16C H 1.1294 0.2256 0.1855 0.095 Uiso 1 1 calc R
C17 C 0.3055(7) 0.9138(8) 0.3053(5) 0.072(2) Uani 1 1 d .
C18 C 0.3594(9) 0.9999(10) 0.3588(7) 0.104(4) Uani 1 1 d .
H18 H 0.3516 1.0835 0.3461 0.156 Uiso 1 1 calc R
C19 C 0.4268(10) 0.9605(14) 0.4336(8) 0.115(5) Uani 1 1 d .
H19 H 0.4627 1.0193 0.4714 0.173 Uiso 1 1 calc R
C20 C 0.4414(10) 0.8444(15) 0.4524(7) 0.123(5) Uani 1 1 d .
H20 H 0.4872 0.8214 0.5030 0.185 Uiso 1 1 calc R
C21 C 0.3918(9) 0.7589(11) 0.4002(6) 0.109(4) Uani 1 1 d .
H21 H 0.4054 0.6760 0.4133 0.163 Uiso 1 1 calc R
C22 C 0.3211(7) 0.7905(8) 0.3275(5) 0.075(2) Uani 1 1 d .
H22 H 0.2831 0.7294 0.2924 0.112 Uiso 1 1 calc R
C23 C 0.2340(9) 0.9457(9) 0.2268(6) 0.101(3) Uani 1 1 d .
H23A H 0.1676 0.9989 0.2359 0.151 Uiso 1 1 calc R
H23B H 0.2013 0.8721 0.1990 0.151 Uiso 1 1 calc R
H23C H 0.2852 0.9875 0.1931 0.151 Uiso 1 1 calc R

loop_
_atom_site_aniso_label
_atom_site_aniso_U_11
_atom_site_aniso_U_22
_atom_site_aniso_U_33
_atom_site_aniso_U_23
_atom_site_aniso_U_13
_atom_site_aniso_U_12
Sn1 0.02329(19) 0.02573(18) 0.02717(18) -0.00201(15) -0.00245(14) -0.00081(15)
Sn2 0.0366(2) 0.02061(18) 0.02864(18) -0.00300(15) -0.00190(16) 0.00268(16)
Sn3 0.0408(2) 0.02240(18) 0.02536(18) 0.00515(15) -0.00079(16) -0.00331(17)
Sn4 0.0287(2) 0.0325(2) 0.0396(2) 0.00348(17) 0.01320(16) 0.00108(18)
Zn1 0.0271(3) 0.0224(3) 0.0264(3) 0.0014(2) -0.0027(3) -0.0030(2)
Zn2 0.0277(3) 0.0215(3) 0.0269(3) -0.0016(2) 0.0009(3) 0.0007(2)
Zn3 0.0278(3) 0.0237(3) 0.0236(3) 0.0037(2) 0.0014(3) -0.0002(3)
Zn4 0.0274(3) 0.0268(3) 0.0256(3) -0.0010(3) 0.0050(2) -0.0021(3)
O1 0.026(2) 0.0230(17) 0.0218(17) -0.0026(14) -0.0005(15) 0.0000(15)
O2 0.031(2) 0.0222(17) 0.0243(18) -0.0004(14) 0.0035(15) 0.0018(15)
O3 0.0299(19) 0.0244(17) 0.0226(17) 0.0005(14) -0.0023(15) 0.0007(16)
O4 0.0203(18) 0.0280(17) 0.0292(18) 0.0021(16) 0.0083(14) 0.0007(17)
C1 0.041(4) 0.046(4) 0.053(4) 0.011(3) -0.017(3) -0.016(3)
C2 0.056(4) 0.032(3) 0.054(4) -0.007(3) 0.000(3) 0.012(3)
C3 0.061(5) 0.047(4) 0.043(4) 0.012(3) 0.001(3) 0.002(3)
C4 0.042(4) 0.075(5) 0.052(4) -0.004(4) 0.020(3) -0.002(4)
C5 0.035(4) 0.039(3) 0.059(4) 0.001(3) -0.001(3) -0.008(3)
C6 0.035(3) 0.042(3) 0.061(4) 0.008(3) 0.005(3) 0.012(3)
C7 0.041(3) 0.048(3) 0.031(3) -0.006(3) 0.003(3) 0.000(3)
C8 0.039(4) 0.046(3) 0.050(4) -0.005(3) -0.003(3) 0.012(3)
C9 0.056(4) 0.034(3) 0.056(4) 0.001(3) -0.001(3) -0.010(3)
C10 0.085(5) 0.052(4) 0.027(3) -0.002(3) 0.006(3) 0.011(4)
C11 0.062(5) 0.045(4) 0.078(5) 0.013(4) 0.014(4) -0.019(4)
C12 0.055(4) 0.041(3) 0.033(3) 0.000(3) 0.004(3) -0.001(3)
C13 0.053(4) 0.033(3) 0.042(3) 0.008(3) -0.007(3) 0.009(3)
C14 0.073(5) 0.092(6) 0.037(4) -0.012(4) 0.022(3) -0.013(4)
C15 0.054(4) 0.045(4) 0.072(4) 0.000(3) 0.026(4) -0.009(3)
C16 0.040(4) 0.058(4) 0.096(5) 0.022(4) 0.023(4) 0.016(3)
C17 0.055(5) 0.092(6) 0.075(6) -0.016(5) 0.029(4) -0.002(5)
C18 0.079(7) 0.111(8) 0.137(9) -0.055(7) 0.064(7) -0.036(6)
C19 0.077(8) 0.157(12) 0.118(10) -0.073(10) 0.038(7) -0.041(8)
C20 0.076(7) 0.202(15) 0.097(8) -0.044(10) 0.030(6) 0.021(10)
C21 0.103(8) 0.149(10) 0.078(6) -0.017(7) 0.026(6) 0.032(8)
C22 0.065(5) 0.093(7) 0.069(5) -0.024(5) 0.020(4) -0.006(5)
C23 0.109(8) 0.096(7) 0.112(7) 0.015(6) 0.059(6) 0.006(7)

loop_
_atom_type_symbol
_atom_type_description
_atom_type_scat_dispersion_real
_atom_type_scat_dispersion_imag
_atom_type_scat_source
C C 0.0033 0.0016 'International Tables Vol C Tables 4.2.6.8 and 6.1.1.4'
H H 0.0000 0.0000 'International Tables Vol C Tables 4.2.6.8 and 6.1.1.4'
O O 0.0106 0.0060 'International Tables Vol C Tables 4.2.6.8 and 6.1.1.4'
Zn Zn 0.2839 1.4301 'International Tables Vol C Tables 4.2.6.8 and 6.1.1.4'
Sn Sn -0.6537 1.4246 'International Tables Vol C Tables 4.2.6.8 and 6.1.1.4'

loop_
_geom_angle_atom_site_label_1
_geom_angle_atom_site_label_2
_geom_angle_atom_site_label_3
_geom_angle
O1 Sn1 C6 105.07(19)
O1 Sn1 C5 102.82(18)
C6 Sn1 C5 115.0(2)
O1 Sn1 C7 102.09(18)
C6 Sn1 C7 112.4(2)
C5 Sn1 C7 117.2(2)
O2 Sn2 C10 103.4(2)
O2 Sn2 C8 105.92(19)
C10 Sn2 C8 114.8(3)
O2 Sn2 C9 103.0(2)
C10 Sn2 C9 114.7(3)
C8 Sn2 C9 113.3(2)
O3 Sn3 C11 105.0(2)
O3 Sn3 C12 104.06(18)
C11 Sn3 C12 115.0(3)
O3 Sn3 C13 102.10(18)
C11 Sn3 C13 113.6(3)
C12 Sn3 C13 115.0(2)
O4 Sn4 C16 104.0(2)
O4 Sn4 C14 104.3(2)
C16 Sn4 C14 114.4(3)
O4 Sn4 C15 103.4(2)
C16 Sn4 C15 115.3(3)
C14 Sn4 C15 113.6(3)
C1 Zn1 O4 128.2(2)
C1 Zn1 O2 129.7(2)
O4 Zn1 O2 86.24(13)
C1 Zn1 O3 126.24(19)
O4 Zn1 O3 86.25(12)
O2 Zn1 O3 85.50(13)
C1 Zn1 Zn2 142.65(19)
O4 Zn1 Zn2 43.43(9)
O2 Zn1 Zn2 87.65(9)
O3 Zn1 Zn2 43.03(9)
C1 Zn1 Zn3 146.90(17)
O4 Zn1 Zn3 43.04(9)
O2 Zn1 Zn3 43.32(9)
O3 Zn1 Zn3 86.85(8)
Zn2 Zn1 Zn3 60.245(18)
C1 Zn1 Zn4 144.5(2)
O4 Zn1 Zn4 87.19(9)
O2 Zn1 Zn4 42.87(9)
O3 Zn1 Zn4 42.74(9)
Zn2 Zn1 Zn4 60.100(19)
Zn3 Zn1 Zn4 59.721(19)
C2 Zn2 O3 130.8(2)
C2 Zn2 O4 127.3(2)
O3 Zn2 O4 86.49(13)
C2 Zn2 O1 125.9(2)
O3 Zn2 O1 85.78(12)
O4 Zn2 O1 85.57(13)
C2 Zn2 Zn1 146.57(19)
O3 Zn2 Zn1 43.61(9)
O4 Zn2 Zn1 43.09(9)
O1 Zn2 Zn1 87.38(9)
C2 Zn2 Zn3 142.05(18)
O3 Zn2 Zn3 87.07(9)
O4 Zn2 Zn3 42.93(9)
O1 Zn2 Zn3 42.74(9)
Zn1 Zn2 Zn3 60.032(17)
C2 Zn2 Zn4 145.3(2)
O3 Zn2 Zn4 42.83(9)
O4 Zn2 Zn4 87.14(9)
O1 Zn2 Zn4 43.07(9)
Zn1 Zn2 Zn4 60.329(19)
Zn3 Zn2 Zn4 59.726(19)
C3 Zn3 O1 128.7(2)
C3 Zn3 O4 129.6(2)
O1 Zn3 O4 86.17(13)
C3 Zn3 O2 125.6(2)
O1 Zn3 O2 86.40(12)
O4 Zn3 O2 85.74(13)
C3 Zn3 Zn4 142.7(2)
O1 Zn3 Zn4 43.30(9)
O4 Zn3 Zn4 87.61(9)
O2 Zn3 Zn4 43.29(9)
C3 Zn3 Zn1 143.76(19)
O1 Zn3 Zn1 87.41(9)
O4 Zn3 Zn1 42.88(9)
O2 Zn3 Zn1 42.97(9)
Zn4 Zn3 Zn1 60.366(19)
C3 Zn3 Zn2 147.45(19)
O1 Zn3 Zn2 43.16(9)
O4 Zn3 Zn2 43.12(9)
O2 Zn3 Zn2 86.98(9)
Zn4 Zn3 Zn2 60.143(19)
Zn1 Zn3 Zn2 59.723(17)
C4 Zn4 O3 132.3(2)
C4 Zn4 O2 128.3(2)
O3 Zn4 O2 85.73(13)
C4 Zn4 O1 123.5(2)
O3 Zn4 O1 85.72(13)
O2 Zn4 O1 86.25(13)
C4 Zn4 Zn3 140.3(2)
O3 Zn4 Zn3 87.29(9)
O2 Zn4 Zn3 43.45(9)
O1 Zn4 Zn3 42.98(9)
C4 Zn4 Zn2 144.2(2)
O3 Zn4 Zn2 42.67(8)
O2 Zn4 Zn2 87.08(10)
O1 Zn4 Zn2 43.18(9)
Zn3 Zn4 Zn2 60.131(18)
C4 Zn4 Zn1 149.53(19)
O3 Zn4 Zn1 43.15(9)
O2 Zn4 Zn1 42.68(9)
O1 Zn4 Zn1 86.83(10)
Zn3 Zn4 Zn1 59.913(18)
Zn2 Zn4 Zn1 59.570(18)
Sn1 O1 Zn3 126.34(15)
Sn1 O1 Zn4 124.52(18)
Zn3 O1 Zn4 93.72(13)
Sn1 O1 Zn2 116.27(15)
Zn3 O1 Zn2 94.10(14)
Zn4 O1 Zn2 93.75(12)
Sn2 O2 Zn1 120.07(16)
Sn2 O2 Zn4 126.60(18)
Zn1 O2 Zn4 94.45(13)
Sn2 O2 Zn3 120.76(15)
Zn1 O2 Zn3 93.71(14)
Zn4 O2 Zn3 93.26(13)
Sn3 O3 Zn2 122.71(16)
Sn3 O3 Zn4 127.39(17)
Zn2 O3 Zn4 94.50(12)
Sn3 O3 Zn1 116.64(14)
Zn2 O3 Zn1 93.36(13)
Zn4 O3 Zn1 94.12(13)
Sn4 O4 Zn1 123.83(16)
Sn4 O4 Zn3 122.52(15)
Zn1 O4 Zn3 94.08(13)
Sn4 O4 Zn2 121.13(16)
Zn1 O4 Zn2 93.48(13)
Zn3 O4 Zn2 93.95(13)
C18 C17 C22 118.2(9)
C18 C17 C23 122.2(10)
C22 C17 C23 119.5(8)
C17 C18 C19 118.3(11)
C20 C19 C18 122.2(11)
C19 C20 C21 120.4(13)
C20 C21 C22 120.7(12)
C21 C22 C17 120.1(9)

loop_
_geom_bond_atom_site_label_1
_geom_bond_atom_site_label_2
_geom_bond_distance
Sn1 O1 1.997(3)
Sn1 C6 2.112(5)
Sn1 C5 2.118(6)
Sn1 C7 2.136(5)
Sn2 O2 2.001(3)
Sn2 C10 2.120(5)
Sn2 C8 2.121(5)
Sn2 C9 2.133(6)
Sn3 O3 2.006(3)
Sn3 C11 2.110(6)
Sn3 C12 2.129(5)
Sn3 C13 2.132(6)
Sn4 O4 2.001(3)
Sn4 C16 2.124(6)
Sn4 C14 2.134(6)
Sn4 C15 2.137(6)
Zn1 C1 1.960(5)
Zn1 O4 2.042(3)
Zn1 O2 2.045(3)
Zn1 O3 2.062(3)
Zn1 Zn2 2.9841(7)
Zn1 Zn3 2.9935(8)
Zn1 Zn4 3.0071(8)
Zn2 C2 1.965(5)
Zn2 O3 2.040(3)
Zn2 O4 2.055(3)
Zn2 O1 2.057(3)
Zn2 Zn3 2.9999(8)
Zn2 Zn4 3.0002(8)
Zn3 C3 1.967(5)
Zn3 O1 2.041(3)
Zn3 O4 2.048(3)
Zn3 O2 2.058(3)
Zn3 Zn4 2.9876(8)
Zn4 C4 1.957(6)
Zn4 O3 2.046(3)
Zn4 O2 2.052(3)
Zn4 O1 2.053(3)
C17 C18 1.379(11)
C17 C22 1.417(12)
C17 C23 1.465(11)
C18 C19 1.420(16)
C19 C20 1.327(17)
C20 C21 1.345(14)
C21 C22 1.384(11)
